data_7152879
loop_
_publ_author_name
'Rowley, Julian H.'
'Yau, Sze Chak'
'Kariuki, Benson M.'
'Kennedy, Alan R.'
'Tomkinson, Nicholas C. O.'

_publ_section_title
;
 Readily accessible chiral at nitrogen cage structures.
;
_journal_issue 13
_journal_name_full 'Organic &amp; biomolecular chemistry'
_journal_page_first 2198
_journal_page_last 2205
_journal_paper_doi 10.1039/c3ob27458f
_journal_volume 11
_journal_year 2013
_chemical_absolute_configuration syn
_chemical_formula_moiety 'C15 H28 N4 O2'
_chemical_formula_sum 'C15 H28 N4 O2'
_chemical_formula_weight 296.41
_chemical_name_systematic
;
?
;
_space_group_IT_number 19
_symmetry_cell_setting orthorhombic
_symmetry_space_group_name_Hall 'P 2ac 2ab'
_symmetry_space_group_name_H-M 'P 21 21 21'
_atom_sites_solution_hydrogens geom
_atom_sites_solution_primary direct
_atom_sites_solution_secondary difmap
_audit_creation_method SHELXL-97
_cell_angle_alpha 90.00
_cell_angle_beta 90.00
_cell_angle_gamma 90.00
_cell_formula_units_Z 4
_cell_length_a 14.0399(3)
_cell_length_b 8.1422(2)
_cell_length_c 14.4418(3)
_cell_measurement_reflns_used 3271
_cell_measurement_temperature 150(2)
_cell_measurement_theta_max 27.48
_cell_measurement_theta_min 3.17
_cell_volume 1650.92(6)
_computing_cell_refinement DENZO/SCALEPACK
_computing_data_collection 'cOLLECT,Nonius BV, 1997-2001'
_computing_data_reduction DENZO/SCALEPACK
_computing_structure_refinement SHELXL-97
_computing_structure_solution SHELXs-97
_diffrn_ambient_temperature 150(2)
_diffrn_measured_fraction_theta_full 0.996
_diffrn_measured_fraction_theta_max 0.996
_diffrn_measurement_device_type 'Nonius KappaCCD'
_diffrn_measurement_method 'CCD scans'
_diffrn_radiation_monochromator graphite
_diffrn_radiation_source 'fine-focus sealed tube'
_diffrn_radiation_type MoK\a
_diffrn_radiation_wavelength 0.71073
_diffrn_reflns_av_R_equivalents 0.0300
_diffrn_reflns_av_sigmaI/netI 0.0381
_diffrn_reflns_limit_h_max 18
_diffrn_reflns_limit_h_min -18
_diffrn_reflns_limit_k_max 10
_diffrn_reflns_limit_k_min -10
_diffrn_reflns_limit_l_max 18
_diffrn_reflns_limit_l_min -18
_diffrn_reflns_number 3767
_diffrn_reflns_theta_full 27.48
_diffrn_reflns_theta_max 27.48
_diffrn_reflns_theta_min 3.17
_exptl_absorpt_coefficient_mu 0.081
_exptl_absorpt_correction_T_max 0.9936
_exptl_absorpt_correction_T_min 0.9723
_exptl_absorpt_correction_type empirical
_exptl_absorpt_process_details Denzo/Scalepack
_exptl_crystal_colour colourless
_exptl_crystal_density_diffrn 1.193
_exptl_crystal_density_method 'not measured'
_exptl_crystal_description block
_exptl_crystal_F_000 648
_exptl_crystal_size_max 0.35
_exptl_crystal_size_mid 0.30
_exptl_crystal_size_min 0.08
_refine_diff_density_max 0.166
_refine_diff_density_min -0.153
_refine_diff_density_rms 0.039
_refine_ls_abs_structure_details 'Flack H D (1983), Acta Cryst. A39, 876-881'
_refine_ls_abs_structure_Flack -1.5(14)
_refine_ls_extinction_coef 0.104(5)
_refine_ls_extinction_expression Fc^*^=kFc[1+0.001xFc^2^\l^3^/sin(2\q)]^-1/4^
_refine_ls_extinction_method SHELXL
_refine_ls_goodness_of_fit_ref 1.036
_refine_ls_hydrogen_treatment constr
_refine_ls_matrix_type full
_refine_ls_number_parameters 197
_refine_ls_number_reflns 3767
_refine_ls_number_restraints 0
_refine_ls_restrained_S_all 1.036
_refine_ls_R_factor_all 0.0570
_refine_ls_R_factor_gt 0.0450
_refine_ls_shift/su_max 0.000
_refine_ls_shift/su_mean 0.000
_refine_ls_structure_factor_coef Fsqd
_refine_ls_weighting_details 'calc w=1/[\s^2^(Fo^2^)+(0.0405P)^2^+0.6402P] where P=(Fo^2^+2Fc^2^)/3'
_refine_ls_weighting_scheme calc
_refine_ls_wR_factor_gt 0.0982
_refine_ls_wR_factor_ref 0.1057
_reflns_number_gt 3271
_reflns_number_total 3767
_reflns_threshold_expression >2sigma(I)
_cod_data_source_file c3ob27458f.txt
_cod_data_source_block nct0906
_cod_depositor_comments
;
The following automatic conversions were performed:

'_symmetry_cell_setting' value 'Orthorhombic' changed to
'orthorhombic' according to
/home/saulius/struct/CIF-dictionaries/cif_core.dic dictionary named
'cif_core.dic' version 2.4.2 from 2011-04-26.

Automatic conversion script
Id: cif_fix_values 1891 2012-01-12 08:04:46Z andrius 
;
_cod_original_sg_symbol_H-M P212121
_cod_database_code 7152879

loop_
_symmetry_equiv_pos_as_xyz
'x, y, z'
'-x+1/2, -y, z+1/2'
'x+1/2, -y+1/2, -z'
'-x, y+1/2, -z+1/2'

loop_
_atom_site_label
_atom_site_type_symbol
_atom_site_fract_x
_atom_site_fract_y
_atom_site_fract_z
_atom_site_U_iso_or_equiv
_atom_site_adp_type
_atom_site_occupancy
_atom_site_symmetry_multiplicity
_atom_site_calc_flag
_atom_site_refinement_flags
C1 C 0.25501(13) 0.8944(2) 0.65695(12) 0.0267(4) Uani 1 1 d .
C2 C 0.20537(14) 0.6166(2) 0.71727(12) 0.0263(4) Uani 1 1 d .
H2A H 0.1522 0.5409 0.7029 0.032 Uiso 1 1 calc R
H2B H 0.2654 0.5574 0.7038 0.032 Uiso 1 1 calc R
C3 C 0.29255(13) 0.7121(2) 0.85176(12) 0.0264(4) Uani 1 1 d .
H3A H 0.3433 0.6344 0.8331 0.032 Uiso 1 1 calc R
H3B H 0.2886 0.7094 0.9202 0.032 Uiso 1 1 calc R
C4 C 0.33948(12) 0.9030(2) 0.72512(12) 0.0238(4) Uani 1 1 d .
H4 H 0.3622 1.0192 0.7212 0.029 Uiso 1 1 calc R
C5 C 0.11504(12) 0.7374(2) 0.84358(12) 0.0248(4) Uani 1 1 d .
H5 H 0.0625 0.6742 0.8133 0.030 Uiso 1 1 calc R
C6 C 0.10092(12) 0.9158(2) 0.81006(12) 0.0265(4) Uani 1 1 d .
C7 C 0.26330(12) 1.0020(2) 0.86583(12) 0.0268(4) Uani 1 1 d .
H7A H 0.2994 1.1064 0.8644 0.032 Uiso 1 1 calc R
H7B H 0.2536 0.9728 0.9317 0.032 Uiso 1 1 calc R
C8 C 0.42376(13) 0.7997(2) 0.68864(13) 0.0297(4) Uani 1 1 d .
H8 H 0.4055 0.6812 0.6920 0.036 Uiso 1 1 calc R
C9 C 0.51171(14) 0.8252(3) 0.74810(17) 0.0425(5) Uani 1 1 d .
H9A H 0.5271 0.9425 0.7505 0.064 Uiso 1 1 calc R
H9B H 0.5654 0.7648 0.7213 0.064 Uiso 1 1 calc R
H9C H 0.4994 0.7848 0.8109 0.064 Uiso 1 1 calc R
C10 C 0.44554(18) 0.8414(3) 0.58787(15) 0.0450(6) Uani 1 1 d .
H10A H 0.5000 0.7761 0.5667 0.067 Uiso 1 1 calc R
H10B H 0.4608 0.9585 0.5827 0.067 Uiso 1 1 calc R
H10C H 0.3898 0.8164 0.5495 0.067 Uiso 1 1 calc R
C11 C 0.12338(15) 0.7527(3) 0.58429(14) 0.0380(5) Uani 1 1 d .
H11A H 0.1436 0.6827 0.5327 0.057 Uiso 1 1 calc R
H11B H 0.1104 0.8637 0.5614 0.057 Uiso 1 1 calc R
H11C H 0.0655 0.7072 0.6122 0.057 Uiso 1 1 calc R
C12 C 0.09449(13) 0.7229(3) 0.94863(12) 0.0304(4) Uani 1 1 d .
H12 H 0.1363 0.8015 0.9830 0.037 Uiso 1 1 calc R
C13 C 0.11307(17) 0.5486(3) 0.98359(15) 0.0414(5) Uani 1 1 d .
H13A H 0.0756 0.4705 0.9471 0.062 Uiso 1 1 calc R
H13B H 0.0946 0.5408 1.0489 0.062 Uiso 1 1 calc R
H13C H 0.1809 0.5229 0.9773 0.062 Uiso 1 1 calc R
C14 C -0.01028(14) 0.7682(3) 0.96565(14) 0.0387(5) Uani 1 1 d .
H14A H -0.0242 0.7611 1.0320 0.058 Uiso 1 1 calc R
H14B H -0.0515 0.6918 0.9318 0.058 Uiso 1 1 calc R
H14C H -0.0220 0.8804 0.9440 0.058 Uiso 1 1 calc R
C15 C 0.15044(16) 1.1989(2) 0.78979(15) 0.0376(5) Uani 1 1 d .
H15A H 0.0816 1.2176 0.7865 0.056 Uiso 1 1 calc R
H15B H 0.1783 1.2118 0.7280 0.056 Uiso 1 1 calc R
H15C H 0.1792 1.2788 0.8322 0.056 Uiso 1 1 calc R
N1 N 0.19892(11) 0.75918(19) 0.65389(10) 0.0272(3) Uani 1 1 d .
N2 N 0.20283(10) 0.65258(18) 0.81478(10) 0.0242(3) Uani 1 1 d .
N3 N 0.32150(10) 0.87623(18) 0.82397(10) 0.0242(3) Uani 1 1 d .
N4 N 0.16886(11) 1.03181(18) 0.82386(10) 0.0269(3) Uani 1 1 d .
O1 O 0.24334(10) 1.01050(17) 0.60319(9) 0.0351(3) Uani 1 1 d .
O2 O 0.02465(9) 0.95148(17) 0.77201(10) 0.0365(4) Uani 1 1 d .

loop_
_atom_site_aniso_label
_atom_site_aniso_U_11
_atom_site_aniso_U_22
_atom_site_aniso_U_33
_atom_site_aniso_U_23
_atom_site_aniso_U_13
_atom_site_aniso_U_12
C1 0.0295(9) 0.0283(9) 0.0224(8) -0.0012(7) 0.0030(7) 0.0015(7)
C2 0.0285(9) 0.0238(9) 0.0267(9) -0.0002(7) 0.0020(7) -0.0016(7)
C3 0.0243(8) 0.0297(9) 0.0250(8) 0.0037(8) -0.0004(7) 0.0006(7)
C4 0.0248(8) 0.0242(9) 0.0225(8) -0.0010(7) 0.0018(7) -0.0036(7)
C5 0.0226(8) 0.0255(9) 0.0264(8) -0.0011(8) 0.0020(7) -0.0004(7)
C6 0.0246(9) 0.0287(9) 0.0263(9) -0.0019(7) 0.0026(7) 0.0018(7)
C7 0.0258(9) 0.0305(9) 0.0243(8) -0.0039(7) -0.0016(7) -0.0032(7)
C8 0.0304(9) 0.0241(9) 0.0344(10) -0.0008(8) 0.0074(8) -0.0006(7)
C9 0.0274(10) 0.0439(12) 0.0563(13) -0.0036(11) 0.0043(9) 0.0021(9)
C10 0.0531(13) 0.0449(13) 0.0369(11) -0.0018(10) 0.0204(10) 0.0035(11)
C11 0.0396(11) 0.0442(12) 0.0303(9) 0.0013(9) -0.0105(8) -0.0086(10)
C12 0.0308(9) 0.0343(10) 0.0262(9) -0.0018(8) 0.0049(7) -0.0037(8)
C13 0.0521(13) 0.0390(12) 0.0331(10) 0.0091(9) 0.0121(10) 0.0016(10)
C14 0.0353(11) 0.0442(12) 0.0364(10) -0.0035(9) 0.0100(9) -0.0014(10)
C15 0.0418(11) 0.0242(10) 0.0468(12) -0.0002(9) 0.0007(9) 0.0041(8)
N1 0.0288(8) 0.0290(8) 0.0237(7) 0.0015(6) -0.0039(6) -0.0043(7)
N2 0.0239(7) 0.0250(7) 0.0236(7) 0.0007(6) 0.0012(6) 0.0010(6)
N3 0.0252(7) 0.0254(8) 0.0219(7) 0.0005(6) 0.0006(6) -0.0008(6)
N4 0.0270(7) 0.0231(8) 0.0305(8) -0.0015(6) -0.0005(6) 0.0012(6)
O1 0.0449(8) 0.0334(7) 0.0270(6) 0.0077(6) -0.0045(6) -0.0022(6)
O2 0.0257(7) 0.0348(8) 0.0489(8) 0.0028(7) -0.0073(6) 0.0027(6)

loop_
_atom_type_symbol
_atom_type_description
_atom_type_scat_dispersion_real
_atom_type_scat_dispersion_imag
_atom_type_scat_source
C C 0.0033 0.0016 'International Tables Vol C Tables 4.2.6.8 and 6.1.1.4'
H H 0.0000 0.0000 'International Tables Vol C Tables 4.2.6.8 and 6.1.1.4'
N N 0.0061 0.0033 'International Tables Vol C Tables 4.2.6.8 and 6.1.1.4'
O O 0.0106 0.0060 'International Tables Vol C Tables 4.2.6.8 and 6.1.1.4'

loop_
_geom_angle_atom_site_label_1
_geom_angle_atom_site_label_2
_geom_angle_atom_site_label_3
_geom_angle
O1 C1 N1 121.67(17)
O1 C1 C4 117.95(17)
N1 C1 C4 120.31(15)
N2 C2 N1 116.32(15)
N2 C3 N3 116.61(15)
N3 C4 C1 118.83(14)
N3 C4 C8 112.54(14)
C1 C4 C8 110.28(14)
N2 C5 C6 117.39(14)
N2 C5 C12 113.39(14)
C6 C5 C12 110.76(15)
O2 C6 N4 120.65(17)
O2 C6 C5 118.09(16)
N4 C6 C5 121.24(15)
N3 C7 N4 116.92(14)
C9 C8 C10 110.26(18)
C9 C8 C4 110.85(15)
C10 C8 C4 110.98(16)
C13 C12 C14 109.45(17)
C13 C12 C5 111.23(16)
C14 C12 C5 108.48(16)
C1 N1 C11 118.28(16)
C1 N1 C2 125.56(14)
C11 N1 C2 116.14(15)
C2 N2 C3 113.99(14)
C2 N2 C5 113.12(14)
C3 N2 C5 117.78(14)
C7 N3 C3 112.24(14)
C7 N3 C4 113.59(14)
C3 N3 C4 116.99(14)
C6 N4 C15 118.14(15)
C6 N4 C7 125.20(15)
C15 N4 C7 116.56(16)

loop_
_geom_bond_atom_site_label_1
_geom_bond_atom_site_label_2
_geom_bond_distance
C1 O1 1.234(2)
C1 N1 1.354(2)
C1 C4 1.543(2)
C2 N2 1.439(2)
C2 N1 1.481(2)
C3 N2 1.451(2)
C3 N3 1.454(2)
C4 N3 1.466(2)
C4 C8 1.544(2)
C5 N2 1.473(2)
C5 C6 1.544(3)
C5 C12 1.549(2)
C6 O2 1.238(2)
C6 N4 1.357(2)
C7 N3 1.443(2)
C7 N4 1.478(2)
C8 C9 1.518(3)
C8 C10 1.525(3)
C11 N1 1.462(2)
C12 C13 1.529(3)
C12 C14 1.536(3)
C15 N4 1.470(2)
